data_2008503
loop_
_publ_author_name
'Benakli, K.'
'Crozet, M. P.'
'Vanelle, P.'
'Giorgi, M. '

_publ_section_title (<i>E</i>)-2-[2-(4-Chloromethylphenyl)vinyl]-1-methyl-5-nitro-1<i>H</i>-imidazole
_journal_issue 5
_journal_name_full 'Acta Crystallographica Section C'
_journal_page_first IUC9900041
_journal_paper_doi 10.1107/S0108270199099424
_journal_volume 55
_journal_year 1999
_chemical_formula_moiety 'C13 H12 Cl N3 O2'
_chemical_formula_sum 'C13 H12 Cl N3 O2'
_chemical_formula_weight 277.71
_chemical_name_systematic ?
_space_group_IT_number 15
_symmetry_cell_setting monoclinic
_symmetry_space_group_name_Hall '-C 2yc'
_symmetry_space_group_name_H-M 'C 1 2/c 1'
_audit_creation_method SHELXL97
_cell_angle_alpha 90.00
_cell_angle_beta 101.14(3)
_cell_angle_gamma 90.00
_cell_formula_units_Z 8
_cell_length_a 20.620(6)
_cell_length_b 13.147(4)
_cell_length_c 9.601(5)
_cell_measurement_reflns_used 25
_cell_measurement_temperature 293(2)
_cell_measurement_theta_max 14
_cell_measurement_theta_min 9
_cell_volume 2553.7(17)
_computing_cell_refinement 'CAD-4 Software'
_computing_data_collection 'CAD-4 Software (Enraf-Nonius, 1989)'
_computing_data_reduction 'BEGIN in SDP (Frenz et al., 1985)'
_computing_publication_material 'manual edit of SHELXL CIF'
_computing_structure_refinement 'SHELXL97 (Sheldrick, 1997)'
_computing_structure_solution 'direct methods (MULTAN80; Main et al., 1980)'
_diffrn_ambient_temperature 294(2)
_diffrn_measured_fraction_theta_full 0.997
_diffrn_measured_fraction_theta_max 0.997
_diffrn_measurement_device_type 'Enraf-Nonius CAD-4'
_diffrn_measurement_method \q/2\q
_diffrn_radiation_monochromator graphite
_diffrn_radiation_source 'fine-focus sealed tube'
_diffrn_radiation_type MoK\a
_diffrn_radiation_wavelength 0.71073
_diffrn_reflns_av_R_equivalents 0.043
_diffrn_reflns_av_sigmaI/netI 0.035
_diffrn_reflns_limit_h_max 24
_diffrn_reflns_limit_h_min 0
_diffrn_reflns_limit_k_max 15
_diffrn_reflns_limit_k_min 0
_diffrn_reflns_limit_l_max 11
_diffrn_reflns_limit_l_min -11
_diffrn_reflns_number 2423
_diffrn_reflns_theta_full 24.99
_diffrn_reflns_theta_max 25.0
_diffrn_reflns_theta_min 1.9
_diffrn_standards_decay_% 3.39
_diffrn_standards_interval_time 60
_diffrn_standards_number 2
_exptl_absorpt_coefficient_mu 0.300
_exptl_absorpt_correction_type none
_exptl_crystal_colour yellow
_exptl_crystal_density_diffrn 1.445
_exptl_crystal_density_method 'not measured'
_exptl_crystal_description Plate
_exptl_crystal_F_000 1152
_exptl_crystal_size_max 0.5
_exptl_crystal_size_mid 0.3
_exptl_crystal_size_min 0.2
_refine_diff_density_max 0.214
_refine_diff_density_min -0.303
_refine_ls_extinction_method none
_refine_ls_goodness_of_fit_ref 1.063
_refine_ls_hydrogen_treatment constr
_refine_ls_matrix_type full
_refine_ls_number_parameters 173
_refine_ls_number_reflns 2245
_refine_ls_number_restraints 0
_refine_ls_restrained_S_all 1.063
_refine_ls_R_factor_all 0.084
_refine_ls_R_factor_gt 0.051
_refine_ls_shift/su_max 0.001
_refine_ls_shift/su_mean 0.000
_refine_ls_structure_factor_coef Fsqd
_refine_ls_weighting_details 'calc w = 1/[\s^2^(Fo^2^)+(0.0772P)^2^+1.3985P] where P = (Fo^2^+2Fc^2^)/3'
_refine_ls_weighting_scheme calc
_refine_ls_wR_factor_ref 0.148
_reflns_number_gt 1537
_reflns_number_total 2245
_reflns_threshold_expression I>2\s(I)
_cod_data_source_file qb0090.cif
_cod_data_source_block QB0090
_cod_original_sg_symbol_H-M 'C 2/c'
_cod_database_code 2008503

loop_
_symmetry_equiv_pos_as_xyz
'x, y, z'
'x, -y, z+1/2'
'x+1/2, y+1/2, z'
'x+1/2, -y+1/2, z+1/2'
'-x, -y, -z'
'-x, y, -z-1/2'
'-x+1/2, -y+1/2, -z'
'-x+1/2, y+1/2, -z-1/2'

loop_
_atom_site_label
_atom_site_fract_x
_atom_site_fract_y
_atom_site_fract_z
_atom_site_U_iso_or_equiv
_atom_site_adp_type
_atom_site_calc_flag
_atom_site_refinement_flags
_atom_site_occupancy
_atom_site_disorder_assembly
_atom_site_disorder_group
_atom_site_type_symbol
Cl .55398(5) .08765(7) .12436(9) .0735(3) Uani d . 1 . . CL
O1 .69823(16) 1.05935(18) -.1053(3) .0914(9) Uani d . 1 . . O
O2 .74723(13) .97077(18) -.2434(3) .0722(7) Uani d . 1 . . O
N1 .69165(11) .79165(17) -.1530(2) .0423(6) Uani d . 1 . . N
N2 .63581(14) .7861(2) .0235(3) .0558(7) Uani d . 1 . . N
N3 .71280(13) .9775(2) -.1533(3) .0586(7) Uani d . 1 . . N
C1 .53842(18) .1501(2) -.0434(3) .0612(9) Uani d . 1 . . C
H1A .5610 .1140 -.1083 .073 Uiso calc R 1 . . H
H1B .4914 .1483 -.0825 .073 Uiso calc R 1 . . H
C2 .56122(15) .2580(2) -.0319(3) .0487(7) Uani d . 1 . . C
C3 .54205(15) .3242(2) .0648(3) .0535(8) Uani d . 1 . . C
H3 .5153 .3006 .1255 .064 Uiso calc R 1 . . H
C4 .56161(15) .4230(2) .0724(3) .0521(8) Uani d . 1 . . C
H4 .5478 .4655 .1385 .062 Uiso calc R 1 . . H
C5 .60208(14) .4631(2) -.0163(3) .0450(7) Uani d . 1 . . C
C6 .62214(15) .3958(2) -.1111(3) .0532(8) Uani d . 1 . . C
H6 .6496 .4189 -.1707 .064 Uiso calc R 1 . . H
C7 .60212(16) .2944(2) -.1189(3) .0556(8) Uani d . 1 . . C
H7 .6164 .2509 -.1832 .067 Uiso calc R 1 . . H
C8 .61760(14) .5707(2) -.0088(3) .0479(7) Uani d . 1 . . C
H8 .6016 .6074 .0602 .057 Uiso calc R 1 . . H
C9 .65175(14) .6232(2) -.0882(3) .0470(7) Uani d . 1 . . C
H9 .6711 .5893 -.1548 .056 Uiso calc R 1 . . H
C10 .65950(13) .7320(2) -.0732(3) .0432(7) Uani d . 1 . . C
C11 .65215(17) .8829(2) .0043(3) .0572(8) Uani d . 1 . . C
H11 .6416 .9380 .0566 .069 Uiso calc R 1 . . H
C12 .68653(15) .8889(2) -.1035(3) .0461(7) Uani d . 1 . . C
C13 .72032(16) .7587(2) -.2740(3) .0575(8) Uani d . 1 . . C
H13A .7046 .6918 -.3028 .086 Uiso calc R 1 . . H
H13B .7676 .7575 -.2468 .086 Uiso calc R 1 . . H
H13C .7075 .8052 -.3515 .086 Uiso calc R 1 . . H

loop_
_atom_site_aniso_label
_atom_site_aniso_U_11
_atom_site_aniso_U_22
_atom_site_aniso_U_33
_atom_site_aniso_U_12
_atom_site_aniso_U_13
_atom_site_aniso_U_23
Cl .1007(7) .0529(5) .0703(6) -.0139(5) .0254(5) .0053(4)
O1 .135(3) .0402(13) .115(2) -.0088(14) .0628(19) -.0010(14)
O2 .0777(16) .0627(16) .0859(17) -.0040(12) .0404(14) .0143(13)
N1 .0425(12) .0425(13) .0436(12) .0003(10) .0128(10) .0020(10)
N2 .0745(18) .0474(15) .0525(15) -.0083(13) .0295(14) -.0043(12)
N3 .0606(17) .0522(17) .0654(17) -.0001(13) .0182(14) .0059(13)
C1 .070(2) .056(2) .0597(19) -.0164(16) .0181(16) -.0017(16)
C2 .0499(17) .0485(17) .0495(16) -.0064(13) .0136(14) .0017(14)
C3 .0553(18) .0530(19) .0575(18) -.0054(14) .0237(15) .0082(15)
C4 .0587(19) .0541(19) .0480(16) .0005(15) .0219(14) .0000(14)
C5 .0461(16) .0447(16) .0443(15) .0014(12) .0093(13) .0022(12)
C6 .0605(19) .0541(19) .0515(17) -.0067(15) .0268(15) .0038(14)
C7 .070(2) .0477(17) .0560(18) -.0059(15) .0292(16) -.0064(14)
C8 .0526(18) .0466(17) .0460(16) .0024(13) .0133(14) .0023(13)
C9 .0474(16) .0439(16) .0502(16) .0027(13) .0105(14) -.0013(13)
C10 .0424(15) .0441(16) .0435(15) -.0034(12) .0096(13) .0024(13)
C11 .071(2) .0480(18) .0567(18) -.0043(16) .0219(17) -.0079(15)
C12 .0507(16) .0385(15) .0507(16) -.0036(13) .0141(14) .0028(13)
C13 .064(2) .0565(19) .0593(18) .0015(15) .0290(17) -.0007(15)

loop_
_atom_type_symbol
_atom_type_description
_atom_type_scat_dispersion_real
_atom_type_scat_dispersion_imag
_atom_type_scat_source
C C 0.0033 0.0016 'International Tables Vol C Tables 4.2.6.8 and 6.1.1.4'
H H 0.0000 0.0000 'International Tables Vol C Tables 4.2.6.8 and 6.1.1.4'
Cl Cl 0.1484 0.1585 'International Tables Vol C Tables 4.2.6.8 and 6.1.1.4'
N N 0.0061 0.0033 'International Tables Vol C Tables 4.2.6.8 and 6.1.1.4'
O O 0.0106 0.0060 'International Tables Vol C Tables 4.2.6.8 and 6.1.1.4'

loop_
_geom_angle_atom_site_label_1
_geom_angle_atom_site_label_2
_geom_angle_atom_site_label_3
_geom_angle
C10 N1 C12 105.3(2)
C10 N1 C13 126.3(2)
C12 N1 C13 128.2(2)
C10 N2 C11 106.0(2)
O2 N3 O1 123.0(3)
O2 N3 C12 119.6(3)
O1 N3 C12 117.3(3)
C2 C1 Cl 111.8(2)
C2 C1 H1A 109.2
Cl C1 H1A 109.2
C2 C1 H1B 109.2
Cl C1 H1B 109.2
H1A C1 H1B 107.9
C7 C2 C3 118.3(3)
C7 C2 C1 120.3(3)
C3 C2 C1 121.4(3)
C4 C3 C2 121.2(3)
C4 C3 H3 119.4
C2 C3 H3 119.4
C3 C4 C5 122.0(3)
C3 C4 H4 119.0
C5 C4 H4 119.0
C6 C5 C4 116.5(3)
C6 C5 C8 124.3(3)
C4 C5 C8 119.2(3)
C5 C6 C7 121.5(3)
C5 C6 H6 119.3
C7 C6 H6 119.3
C2 C7 C6 120.5(3)
C2 C7 H7 119.7
C6 C7 H7 119.7
C9 C8 C5 128.1(3)
C9 C8 H8 116.0
C5 C8 H8 116.0
C8 C9 C10 121.3(3)
C8 C9 H9 119.3
C10 C9 H9 119.3
N2 C10 N1 111.6(2)
N2 C10 C9 123.3(3)
N1 C10 C9 125.0(3)
N2 C11 C12 109.9(3)
N2 C11 H11 125.0
C12 C11 H11 125.0
C11 C12 N1 107.1(2)
C11 C12 N3 126.5(3)
N1 C12 N3 126.3(3)
N1 C13 H13A 109.5
N1 C13 H13B 109.5
H13A C13 H13B 109.5
N1 C13 H13C 109.5
H13A C13 H13C 109.5
H13B C13 H13C 109.5

loop_
_geom_bond_atom_site_label_1
_geom_bond_atom_site_label_2
_geom_bond_site_symmetry_2
_geom_bond_distance
_geom_bond_publ_flag
Cl C1 . 1.781(3) ?
O1 N3 . 1.230(3) ?
O2 N3 . 1.224(3) ?
N1 C10 . 1.356(3) ?
N1 C12 . 1.375(3) ?
N1 C13 . 1.467(4) ?
N2 C10 . 1.336(4) ?
N2 C11 . 1.339(4) ?
N3 C12 . 1.407(4) ?
C1 C2 . 1.491(4) ?
C1 H1A . .9700 ?
C1 H1B . .9700 ?
C2 C7 . 1.382(4) ?
C2 C3 . 1.385(4) ?
C3 C4 . 1.358(4) ?
C3 H3 . .9300 ?
C4 C5 . 1.405(4) ?
C4 H4 . .9300 ?
C5 C6 . 1.388(4) ?
C5 C8 . 1.449(4) ?
C6 C7 . 1.393(4) ?
C6 H6 . .9300 ?
C7 H7 . .9300 ?
C8 C9 . 1.327(4) ?
C8 H8 . .9300 ?
C9 C10 . 1.443(4) ?
C9 H9 . .9300 ?
C11 C12 . 1.365(4) ?
C11 H11 . .9300 ?
C13 H13A . .9600 ?
C13 H13B . .9600 ?
C13 H13C . .9600 ?

loop_
_geom_torsion_atom_site_label_1
_geom_torsion_atom_site_label_2
_geom_torsion_atom_site_label_3
_geom_torsion_atom_site_label_4
_geom_torsion
Cl C1 C2 C7 128.1(3)
Cl C1 C2 C3 -52.2(4)
C7 C2 C3 C4 1.3(5)
C1 C2 C3 C4 -178.3(3)
C2 C3 C4 C5 -0.1(5)
C3 C4 C5 C6 -1.1(5)
C3 C4 C5 C8 176.1(3)
C4 C5 C6 C7 1.0(5)
C8 C5 C6 C7 -175.9(3)
C3 C2 C7 C6 -1.4(5)
C1 C2 C7 C6 178.3(3)
C5 C6 C7 C2 0.2(5)
C6 C5 C8 C9 0.7(5)
C4 C5 C8 C9 -176.2(3)
C5 C8 C9 C10 176.1(3)
C11 N2 C10 N1 1.0(3)
C11 N2 C10 C9 -179.6(3)
C12 N1 C10 N2 -0.9(3)
C13 N1 C10 N2 -176.2(3)
C12 N1 C10 C9 179.6(3)
C13 N1 C10 C9 4.4(4)
C8 C9 C10 N2 2.9(4)
C8 C9 C10 N1 -177.7(3)
C10 N2 C11 C12 -0.6(4)
N2 C11 C12 N1 0.0(4)
N2 C11 C12 N3 -179.0(3)
C10 N1 C12 C11 0.5(3)
C13 N1 C12 C11 175.7(3)
C10 N1 C12 N3 179.6(3)
C13 N1 C12 N3 -5.3(5)
O2 N3 C12 C11 174.1(3)
O1 N3 C12 C11 -7.6(5)
O2 N3 C12 N1 -4.7(5)
O1 N3 C12 N1 173.5(3)
